data_4500135
loop_
_publ_author_name
'Long, Sihui'
'Siegler, Maxime A.'
'Mattei, Alessandra'
'Li, Tonglei'

_publ_section_title
;
 Phase Transition from TwoZ&#x2032; = 1 Forms to aZ&#x2032; = 2 Form of a
 Concomitant Conformational Polymorphic System
;
_journal_issue 2
_journal_name_full 'Crystal Growth &amp; Design'
_journal_page_first 414
_journal_paper_doi 10.1021/cg101009g
_journal_volume 11
_journal_year 2011
_chemical_formula_moiety 'C15 H16 N2 O2'
_chemical_formula_sum 'C15 H16 N2 O2'
_chemical_formula_weight 256.30
_chemical_name_systematic
; 
 ? 
;
_space_group_IT_number 14
_symmetry_cell_setting monoclinic
_symmetry_space_group_name_Hall '-P 2yn'
_symmetry_space_group_name_H-M 'P 1 21/n 1'
_atom_sites_solution_hydrogens geom
_atom_sites_solution_primary direct
_atom_sites_solution_secondary difmap
_audit_creation_method SHELXL-97
_cell_angle_alpha 90.00
_cell_angle_beta 100.7406(12)
_cell_angle_gamma 90.00
_cell_formula_units_Z 4
_cell_length_a 9.2035(3)
_cell_length_b 14.0830(4)
_cell_length_c 10.6939(4)
_cell_measurement_reflns_used 3240
_cell_measurement_temperature 90(2)
_cell_measurement_theta_max 27.5
_cell_measurement_theta_min 1.0
_cell_volume 1361.78(8)
_computing_cell_refinement 'DENZO-SMN (Nonius, 1997)'
_computing_data_collection 'COLLECT (Nonius, 1997)'
_computing_data_reduction 'DENZO-SMN (Nonius, 1997)'
_computing_molecular_graphics 'XP in SHELXTL (Bruker, 1995)'
_computing_publication_material 'SHELX-97 and local procedures'
_computing_structure_refinement 'SHELXL-97 (Sheldrick, 1997)'
_computing_structure_solution 'SHELXS-97 (Sheldrick, 1990)'
_diffrn_ambient_temperature 90(2)
_diffrn_detector_area_resol_mean 18
_diffrn_measured_fraction_theta_full 0.998
_diffrn_measured_fraction_theta_max 0.998
_diffrn_measurement_device_type 'Nonius KappaCCD diffractometer'
_diffrn_measurement_method '\w scans at fixed \c = 55\%'
_diffrn_radiation_monochromator graphite
_diffrn_radiation_source 'fine-focus sealed tube'
_diffrn_radiation_type MoK\a
_diffrn_radiation_wavelength 0.71073
_diffrn_reflns_av_R_equivalents 0.0385
_diffrn_reflns_av_sigmaI/netI 0.0558
_diffrn_reflns_limit_h_max 11
_diffrn_reflns_limit_h_min -11
_diffrn_reflns_limit_k_max 18
_diffrn_reflns_limit_k_min -18
_diffrn_reflns_limit_l_max 13
_diffrn_reflns_limit_l_min -13
_diffrn_reflns_number 6065
_diffrn_reflns_theta_full 27.48
_diffrn_reflns_theta_max 27.48
_diffrn_reflns_theta_min 2.42
_exptl_absorpt_coefficient_mu 0.084
_exptl_absorpt_correction_T_max 0.9983
_exptl_absorpt_correction_T_min 0.9591
_exptl_absorpt_correction_type multi-scan
_exptl_absorpt_process_details 'Scalepack (Otwinowski & Minor, 1997)'
_exptl_crystal_colour colorless
_exptl_crystal_density_diffrn 1.250
_exptl_crystal_density_method 'not measured'
_exptl_crystal_description plate
_exptl_crystal_F_000 544
_exptl_crystal_size_max 0.50
_exptl_crystal_size_mid 0.20
_exptl_crystal_size_min 0.02
_refine_diff_density_max 0.329
_refine_diff_density_min -0.224
_refine_diff_density_rms 0.054
_refine_ls_extinction_method none
_refine_ls_goodness_of_fit_ref 1.038
_refine_ls_hydrogen_treatment mixed
_refine_ls_matrix_type full
_refine_ls_number_parameters 181
_refine_ls_number_reflns 3110
_refine_ls_number_restraints 0
_refine_ls_restrained_S_all 1.038
_refine_ls_R_factor_all 0.0884
_refine_ls_R_factor_gt 0.0510
_refine_ls_shift/su_max 0.001
_refine_ls_shift/su_mean 0.000
_refine_ls_structure_factor_coef Fsqd
_refine_ls_weighting_details 'calc w=1/[\s^2^(Fo^2^)+(0.0779P)^2^+0.0588P] where P=(Fo^2^+2Fc^2^)/3'
_refine_ls_weighting_scheme calc
_refine_ls_wR_factor_gt 0.1211
_refine_ls_wR_factor_ref 0.1386
_reflns_number_gt 2072
_reflns_number_total 3110
_reflns_threshold_expression >2\s(I)
_cod_data_source_file cg101009g_si_003.cif
_cod_data_source_block k09065
_cod_original_sg_symbol_H-M P21/n
_cod_database_code 4500135

loop_
_symmetry_equiv_pos_as_xyz
'x, y, z'
'-x+1/2, y+1/2, -z+1/2'
'-x, -y, -z'
'x-1/2, -y-1/2, z-1/2'

loop_
_atom_site_label
_atom_site_type_symbol
_atom_site_fract_x
_atom_site_fract_y
_atom_site_fract_z
_atom_site_U_iso_or_equiv
_atom_site_adp_type
_atom_site_occupancy
_atom_site_symmetry_multiplicity
_atom_site_calc_flag
_atom_site_refinement_flags
N1 N 0.80751(13) 0.12609(9) 0.30293(12) 0.0221(3) Uani 1 1 d .
C2 C 0.73480(17) 0.04274(11) 0.27708(15) 0.0202(4) Uani 1 1 d .
C3 C 0.81207(17) -0.04183(10) 0.25606(15) 0.0212(4) Uani 1 1 d .
C4 C 0.96372(17) -0.03640(12) 0.26353(16) 0.0258(4) Uani 1 1 d .
H4 H 1.0178 -0.0916 0.2495 0.031 Uiso 1 1 calc R
C5 C 1.03714(17) 0.04939(12) 0.29148(17) 0.0290(4) Uani 1 1 d .
H5 H 1.1413 0.0537 0.2978 0.035 Uiso 1 1 calc R
C6 C 0.95455(17) 0.12780(12) 0.30976(16) 0.0256(4) Uani 1 1 d .
H6 H 1.0045 0.1866 0.3283 0.031 Uiso 1 1 calc R
C7 C 0.73380(17) -0.13394(11) 0.22980(15) 0.0214(4) Uani 1 1 d .
O8 O 0.82421(12) -0.20551(8) 0.22487(12) 0.0296(3) Uani 1 1 d .
H8 H 0.771(2) -0.2680(14) 0.2082(18) 0.044 Uiso 1 1 d .
O9 O 0.59890(11) -0.14256(8) 0.21439(10) 0.0244(3) Uani 1 1 d .
N10 N 0.58656(14) 0.04222(10) 0.27206(13) 0.0227(3) Uani 1 1 d .
H10 H 0.5398(19) -0.0148(14) 0.2465(17) 0.034 Uiso 1 1 d .
C11 C 0.50510(16) 0.11593(11) 0.31976(15) 0.0203(4) Uani 1 1 d .
C12 C 0.53649(16) 0.13899(11) 0.44947(15) 0.0219(4) Uani 1 1 d .
C13 C 0.45540(16) 0.21098(11) 0.49314(15) 0.0235(4) Uani 1 1 d .
H13 H 0.4772 0.2280 0.5806 0.028 Uiso 1 1 calc R
C14 C 0.34326(17) 0.25871(11) 0.41228(16) 0.0234(4) Uani 1 1 d .
C15 C 0.31182(16) 0.23166(11) 0.28573(15) 0.0226(4) Uani 1 1 d .
H15 H 0.2334 0.2625 0.2302 0.027 Uiso 1 1 calc R
C16 C 0.39097(16) 0.16088(11) 0.23673(15) 0.0214(4) Uani 1 1 d .
C17 C 0.65376(18) 0.08626(12) 0.54116(16) 0.0264(4) Uani 1 1 d .
H17A H 0.6531 0.0191 0.5169 0.040 Uiso 1 1 calc R
H17B H 0.6333 0.0918 0.6276 0.040 Uiso 1 1 calc R
H17C H 0.7510 0.1137 0.5385 0.040 Uiso 1 1 calc R
C18 C 0.25881(18) 0.33795(13) 0.46194(18) 0.0352(5) Uani 1 1 d .
H18A H 0.2230 0.3161 0.5378 0.053 Uiso 1 1 calc R
H18B H 0.1745 0.3564 0.3962 0.053 Uiso 1 1 calc R
H18C H 0.3242 0.3927 0.4841 0.053 Uiso 1 1 calc R
C19 C 0.35549(18) 0.13510(13) 0.09770(16) 0.0308(4) Uani 1 1 d .
H19A H 0.2760 0.1761 0.0541 0.046 Uiso 1 1 calc R
H19B H 0.3237 0.0686 0.0887 0.046 Uiso 1 1 calc R
H19C H 0.4438 0.1437 0.0599 0.046 Uiso 1 1 calc R

loop_
_atom_site_aniso_label
_atom_site_aniso_U_11
_atom_site_aniso_U_22
_atom_site_aniso_U_33
_atom_site_aniso_U_23
_atom_site_aniso_U_13
_atom_site_aniso_U_12
N1 0.0206(7) 0.0177(7) 0.0281(8) 0.0008(6) 0.0045(6) -0.0010(5)
C2 0.0189(8) 0.0194(8) 0.0225(8) 0.0031(7) 0.0046(6) 0.0003(6)
C3 0.0206(8) 0.0176(8) 0.0255(9) 0.0022(7) 0.0046(7) 0.0001(6)
C4 0.0207(9) 0.0206(9) 0.0371(10) 0.0041(7) 0.0078(7) 0.0031(7)
C5 0.0171(8) 0.0240(9) 0.0453(11) 0.0030(8) 0.0044(7) -0.0019(7)
C6 0.0210(8) 0.0206(9) 0.0348(10) 0.0042(7) 0.0044(7) -0.0036(7)
C7 0.0210(8) 0.0205(8) 0.0230(9) 0.0007(7) 0.0045(6) 0.0013(7)
O8 0.0230(6) 0.0168(6) 0.0496(8) -0.0022(6) 0.0082(5) 0.0012(5)
O9 0.0195(6) 0.0214(6) 0.0320(7) -0.0037(5) 0.0041(5) -0.0015(5)
N10 0.0176(7) 0.0172(7) 0.0334(8) -0.0043(6) 0.0053(6) -0.0007(5)
C11 0.0163(8) 0.0167(8) 0.0288(9) -0.0007(7) 0.0066(6) -0.0018(6)
C12 0.0181(8) 0.0186(8) 0.0290(9) 0.0026(7) 0.0044(7) -0.0032(6)
C13 0.0198(8) 0.0261(9) 0.0248(9) -0.0020(7) 0.0048(7) -0.0030(7)
C14 0.0182(8) 0.0211(9) 0.0317(9) -0.0016(7) 0.0069(7) -0.0010(6)
C15 0.0156(8) 0.0225(8) 0.0291(9) 0.0027(7) 0.0028(7) 0.0012(6)
C16 0.0184(8) 0.0206(8) 0.0252(9) 0.0014(7) 0.0036(6) -0.0029(6)
C17 0.0270(9) 0.0236(9) 0.0278(9) 0.0021(7) 0.0028(7) -0.0005(7)
C18 0.0281(10) 0.0366(11) 0.0403(11) -0.0090(9) 0.0050(8) 0.0075(8)
C19 0.0261(9) 0.0372(10) 0.0277(10) -0.0019(8) 0.0013(7) 0.0048(8)

loop_
_atom_type_symbol
_atom_type_description
_atom_type_scat_dispersion_real
_atom_type_scat_dispersion_imag
_atom_type_scat_source
C C 0.0033 0.0016 'International Tables Vol C Tables 4.2.6.8 and 6.1.1.4'
H H 0.0000 0.0000 'International Tables Vol C Tables 4.2.6.8 and 6.1.1.4'
N N 0.0061 0.0033 'International Tables Vol C Tables 4.2.6.8 and 6.1.1.4'
O O 0.0106 0.0060 'International Tables Vol C Tables 4.2.6.8 and 6.1.1.4'

loop_
_geom_angle_atom_site_label_1
_geom_angle_atom_site_label_2
_geom_angle_atom_site_label_3
_geom_angle
C6 N1 C2 118.80(13)
N1 C2 N10 117.93(13)
N1 C2 C3 120.94(14)
N10 C2 C3 121.13(14)
C4 C3 C2 118.13(14)
C4 C3 C7 120.48(14)
C2 C3 C7 121.38(13)
C3 C4 C5 120.32(15)
C3 C4 H4 119.8
C5 C4 H4 119.8
C6 C5 C4 117.99(14)
C6 C5 H5 121.0
C4 C5 H5 121.0
N1 C6 C5 123.81(15)
N1 C6 H6 118.1
C5 C6 H6 118.1
O9 C7 O8 123.42(14)
O9 C7 C3 123.68(14)
O8 C7 C3 112.90(13)
C7 O8 H8 112.7(11)
C2 N10 C11 124.96(13)
C2 N10 H10 115.1(11)
C11 N10 H10 119.2(11)
C16 C11 C12 121.13(14)
C16 C11 N10 119.04(14)
C12 C11 N10 119.78(14)
C13 C12 C11 118.49(14)
C13 C12 C17 120.24(15)
C11 C12 C17 121.27(14)
C14 C13 C12 121.77(16)
C14 C13 H13 119.1
C12 C13 H13 119.1
C15 C14 C13 118.10(14)
C15 C14 C18 121.29(15)
C13 C14 C18 120.61(15)
C14 C15 C16 122.42(15)
C14 C15 H15 118.8
C16 C15 H15 118.8
C15 C16 C11 118.03(15)
C15 C16 C19 120.76(14)
C11 C16 C19 121.21(14)
C12 C17 H17A 109.5
C12 C17 H17B 109.5
H17A C17 H17B 109.5
C12 C17 H17C 109.5
H17A C17 H17C 109.5
H17B C17 H17C 109.5
C14 C18 H18A 109.5
C14 C18 H18B 109.5
H18A C18 H18B 109.5
C14 C18 H18C 109.5
H18A C18 H18C 109.5
H18B C18 H18C 109.5
C16 C19 H19A 109.5
C16 C19 H19B 109.5
H19A C19 H19B 109.5
C16 C19 H19C 109.5
H19A C19 H19C 109.5
H19B C19 H19C 109.5

loop_
_geom_bond_atom_site_label_1
_geom_bond_atom_site_label_2
_geom_bond_distance
N1 C6 1.3418(19)
N1 C2 1.3539(19)
C2 N10 1.355(2)
C2 C3 1.426(2)
C3 C4 1.385(2)
C3 C7 1.485(2)
C4 C5 1.389(2)
C4 H4 0.9500
C5 C6 1.375(2)
C5 H5 0.9500
C6 H6 0.9500
C7 O9 1.2277(18)
C7 O8 1.3143(18)
O8 H8 1.01(2)
N10 C11 1.4291(19)
N10 H10 0.928(19)
C11 C16 1.395(2)
C11 C12 1.401(2)
C12 C13 1.390(2)
C12 C17 1.511(2)
C13 C14 1.390(2)
C13 H13 0.9500
C14 C15 1.384(2)
C14 C18 1.512(2)
C15 C16 1.393(2)
C15 H15 0.9500
C16 C19 1.506(2)
C17 H17A 0.9800
C17 H17B 0.9800
C17 H17C 0.9800
C18 H18A 0.9800
C18 H18B 0.9800
C18 H18C 0.9800
C19 H19A 0.9800
C19 H19B 0.9800
C19 H19C 0.9800

loop_
_geom_hbond_atom_site_label_D
_geom_hbond_atom_site_label_H
_geom_hbond_atom_site_label_A
_geom_hbond_distance_DH
_geom_hbond_distance_HA
_geom_hbond_distance_DA
_geom_hbond_angle_DHA
_geom_hbond_site_symmetry_A
O8 H8 N1 1.01(2) 1.65(2) 2.6548(17) 173.6(17) 2_645
N10 H10 O9 0.928(19) 1.929(19) 2.6816(18) 136.8(15) .

loop_
_geom_torsion_atom_site_label_1
_geom_torsion_atom_site_label_2
_geom_torsion_atom_site_label_3
_geom_torsion_atom_site_label_4
_geom_torsion
C6 N1 C2 N10 179.23(14)
C6 N1 C2 C3 -0.6(2)
N1 C2 C3 C4 0.3(2)
N10 C2 C3 C4 -179.53(14)
N1 C2 C3 C7 178.96(14)
N10 C2 C3 C7 -0.9(2)
C2 C3 C4 C5 0.3(2)
C7 C3 C4 C5 -178.28(14)
C3 C4 C5 C6 -0.7(2)
C2 N1 C6 C5 0.3(2)
C4 C5 C6 N1 0.4(3)
C4 C3 C7 O9 -175.43(15)
C2 C3 C7 O9 6.0(2)
C4 C3 C7 O8 4.6(2)
C2 C3 C7 O8 -173.95(14)
N1 C2 N10 C11 -15.2(2)
C3 C2 N10 C11 164.70(15)
C2 N10 C11 C16 121.82(16)
C2 N10 C11 C12 -61.0(2)
C16 C11 C12 C13 -2.8(2)
N10 C11 C12 C13 -179.97(13)
C16 C11 C12 C17 176.18(14)
N10 C11 C12 C17 -1.0(2)
C11 C12 C13 C14 1.3(2)
C17 C12 C13 C14 -177.74(15)
C12 C13 C14 C15 1.0(2)
C12 C13 C14 C18 -178.86(14)
C13 C14 C15 C16 -1.9(2)
C18 C14 C15 C16 177.98(15)
C14 C15 C16 C11 0.4(2)
C14 C15 C16 C19 -178.58(14)
C12 C11 C16 C15 2.0(2)
N10 C11 C16 C15 179.17(13)
C12 C11 C16 C19 -179.02(14)
N10 C11 C16 C19 -1.8(2)

loop_
_cod_related_entry_id
_cod_related_entry_database
_cod_related_entry_code
1 ChemSpider 1185971
